data_1551494
loop_
_publ_author_name
'Rodriguez, Jessica'
'Zeineddine, Abdallah'
'Sosa Carrizo, E. Daiann'
'Miqueu, Karinne'
'Saffon, Nathalie'
'Amgoune, Abderrahmane'
'Bourissou, Didier'

_publ_section_title
;
 Catalytic Au(I)/Au(III) Arylation with the Hemilabile MeDalphos Ligand:
 Unusual Selectivity for Electron-Rich Iodoarenes and Efficient
 Application to Indoles
;
_journal_name_full 'Chemical Science'
_journal_paper_doi 10.1039/C9SC01954E
_journal_year 2019
_chemical_formula_sum 'C15 H12 N2 O2'
_chemical_formula_weight 252.27
_space_group_crystal_system orthorhombic
_space_group_IT_number 61
_space_group_name_Hall '-P 2ac 2ab'
_space_group_name_H-M_alt 'P b c a'
_symmetry_space_group_name_Hall '-P 2ac 2ab'
_symmetry_space_group_name_H-M 'P b c a'
_atom_sites_solution_hydrogens geom
_audit_creation_method SHELXL-2017/1
_audit_update_record
;
2019-01-31 deposited with the CCDC.    2019-06-13 downloaded from the CCDC.
;
_cell_angle_alpha 90
_cell_angle_beta 90
_cell_angle_gamma 90
_cell_formula_units_Z 8
_cell_length_a 16.5065(10)
_cell_length_b 7.0663(4)
_cell_length_c 21.0475(15)
_cell_measurement_reflns_used 9696
_cell_measurement_temperature 193(2)
_cell_measurement_theta_max 28.27
_cell_measurement_theta_min 3.14
_cell_volume 2455.0(3)
_computing_cell_refinement 'Bruker SAINT'
_computing_data_collection 'Bruker APEX3'
_computing_data_reduction 'Bruker SAINT'
_computing_molecular_graphics 'Bruker SHELXTL'
_computing_publication_material 'Bruker SHELXTL'
_computing_structure_refinement 'SHELXL-2017/1 (Sheldrick, 2017)'
_computing_structure_solution 'SHELXT (Sheldrick 2015)'
_diffrn_ambient_temperature 193(2)
_diffrn_detector_area_resol_mean 10.4167
_diffrn_measured_fraction_theta_full 0.998
_diffrn_measured_fraction_theta_max 0.999
_diffrn_measurement_device_type 'Bruker D8-Venture CMOS detector'
_diffrn_measurement_method 'phi and omega scans'
_diffrn_radiation_type MoK\a
_diffrn_radiation_wavelength 0.71073
_diffrn_reflns_av_R_equivalents 0.0762
_diffrn_reflns_av_unetI/netI 0.0233
_diffrn_reflns_Laue_measured_fraction_full 0.998
_diffrn_reflns_Laue_measured_fraction_max 0.999
_diffrn_reflns_limit_h_max 21
_diffrn_reflns_limit_h_min -22
_diffrn_reflns_limit_k_max 9
_diffrn_reflns_limit_k_min -9
_diffrn_reflns_limit_l_max 28
_diffrn_reflns_limit_l_min -28
_diffrn_reflns_number 97445
_diffrn_reflns_point_group_measured_fraction_full 0.998
_diffrn_reflns_point_group_measured_fraction_max 0.999
_diffrn_reflns_theta_full 25.242
_diffrn_reflns_theta_max 28.301
_diffrn_reflns_theta_min 3.137
_diffrn_source 'fine-focus sealed tube'
_exptl_absorpt_coefficient_mu 0.093
_exptl_absorpt_correction_T_max 0.7349
_exptl_absorpt_correction_T_min 0.7013
_exptl_absorpt_correction_type multi-scan
_exptl_absorpt_process_details 'SADABS (Bruker-AXS)'
_exptl_crystal_colour yellow
_exptl_crystal_density_diffrn 1.365
_exptl_crystal_description needle
_exptl_crystal_F_000 1056
_exptl_crystal_size_max 0.400
_exptl_crystal_size_mid 0.200
_exptl_crystal_size_min 0.150
_refine_diff_density_max 0.220
_refine_diff_density_min -0.225
_refine_diff_density_rms 0.044
_refine_ls_extinction_method none
_refine_ls_goodness_of_fit_ref 1.094
_refine_ls_hydrogen_treatment constr
_refine_ls_matrix_type full
_refine_ls_number_parameters 173
_refine_ls_number_reflns 3042
_refine_ls_number_restraints 0
_refine_ls_restrained_S_all 1.094
_refine_ls_R_factor_all 0.0806
_refine_ls_R_factor_gt 0.0552
_refine_ls_shift/su_max 0.000
_refine_ls_shift/su_mean 0.000
_refine_ls_structure_factor_coef Fsqd
_refine_ls_weighting_details 'w=1/[\s^2^(Fo^2^)+(0.0543P)^2^+1.0502P] where P=(Fo^2^+2Fc^2^)/3'
_refine_ls_weighting_scheme calc
_refine_ls_wR_factor_gt 0.1187
_refine_ls_wR_factor_ref 0.1315
_reflns_Friedel_coverage 0.000
_reflns_number_gt 2323
_reflns_number_total 3042
_reflns_threshold_expression 'I > 2\s(I)'
_cod_data_source_file c9sc01954e3.cif
_cod_data_source_block AZ756_a
_cod_database_code 1551494
_shelx_shelxl_version_number 2017/1
_shelx_space_group_comment
; 
The symmetry employed for this shelxl refinement is uniquely defined 
by the following loop, which should always be used as a source of 
symmetry information in preference to the above space-group names. 
They are only intended as comments. 
;
_shelx_estimated_absorpt_t_min 0.964
_shelx_estimated_absorpt_t_max 0.986

loop_
_space_group_symop_operation_xyz
'x, y, z'
'-x+1/2, -y, z+1/2'
'-x, y+1/2, -z+1/2'
'x+1/2, -y+1/2, -z'
'-x, -y, -z'
'x-1/2, y, -z-1/2'
'x, -y-1/2, z-1/2'
'-x-1/2, y-1/2, z'

loop_
_atom_site_label
_atom_site_type_symbol
_atom_site_fract_x
_atom_site_fract_y
_atom_site_fract_z
_atom_site_U_iso_or_equiv
_atom_site_adp_type
_atom_site_occupancy
_atom_site_site_symmetry_order
_atom_site_calc_flag
_atom_site_refinement_flags_posn
_atom_site_refinement_flags_adp
O1 O 0.36843(11) 0.7943(2) 0.44443(7) 0.0713(5) Uani 1 1 d . .
O2 O 0.29829(10) 0.5964(3) 0.49988(8) 0.0724(5) Uani 1 1 d . .
N1 N 0.74661(8) 0.63362(19) 0.70761(6) 0.0332(3) Uani 1 1 d . .
N2 N 0.36031(11) 0.6863(3) 0.48976(8) 0.0504(4) Uani 1 1 d . .
C1 C 0.83456(9) 0.6285(3) 0.71214(10) 0.0414(4) Uani 1 1 d . .
H1A H 0.858218 0.677154 0.672678 0.062 Uiso 1 1 calc R U
H1B H 0.852442 0.497813 0.718888 0.062 Uiso 1 1 calc R U
H1C H 0.852238 0.707158 0.747896 0.062 Uiso 1 1 calc R U
C2 C 0.69435(9) 0.6071(2) 0.75789(8) 0.0295(3) Uani 1 1 d . .
C3 C 0.71169(11) 0.5884(2) 0.82252(8) 0.0385(4) Uani 1 1 d . .
H3 H 0.765853 0.593381 0.837693 0.046 Uiso 1 1 calc R U
C4 C 0.64774(12) 0.5626(3) 0.86347(8) 0.0436(4) Uani 1 1 d . .
H4 H 0.657777 0.548069 0.907648 0.052 Uiso 1 1 calc R U
C5 C 0.56809(11) 0.5574(3) 0.84086(8) 0.0405(4) Uani 1 1 d . .
H5 H 0.524839 0.539186 0.870003 0.049 Uiso 1 1 calc R U
C6 C 0.55109(10) 0.5782(2) 0.77699(8) 0.0316(3) Uani 1 1 d . .
H6 H 0.496598 0.576534 0.762484 0.038 Uiso 1 1 calc R U
C7 C 0.61473(9) 0.60183(19) 0.73383(7) 0.0256(3) Uani 1 1 d . .
C8 C 0.62125(9) 0.6268(2) 0.66588(7) 0.0266(3) Uani 1 1 d . .
C9 C 0.70255(9) 0.6452(2) 0.65304(8) 0.0316(3) Uani 1 1 d . .
H9 H 0.724860 0.663315 0.611878 0.038 Uiso 1 1 calc R U
C10 C 0.55571(9) 0.6355(2) 0.61940(7) 0.0268(3) Uani 1 1 d . .
C11 C 0.48292(9) 0.5374(2) 0.62917(7) 0.0314(3) Uani 1 1 d . .
H11 H 0.477236 0.459667 0.665733 0.038 Uiso 1 1 calc R U
C12 C 0.41924(10) 0.5513(2) 0.58674(8) 0.0352(4) Uani 1 1 d . .
H12 H 0.370095 0.484705 0.593937 0.042 Uiso 1 1 calc R U
C13 C 0.42865(10) 0.6642(2) 0.53363(7) 0.0358(4) Uani 1 1 d . .
C14 C 0.50025(11) 0.7563(2) 0.52063(7) 0.0365(4) Uani 1 1 d . .
H14 H 0.506133 0.828512 0.482841 0.044 Uiso 1 1 calc R U
C15 C 0.56340(10) 0.7420(2) 0.56341(7) 0.0320(3) Uani 1 1 d . .
H15 H 0.612954 0.805393 0.554799 0.038 Uiso 1 1 calc R U

loop_
_atom_site_aniso_label
_atom_site_aniso_U_11
_atom_site_aniso_U_22
_atom_site_aniso_U_33
_atom_site_aniso_U_23
_atom_site_aniso_U_13
_atom_site_aniso_U_12
O1 0.0856(12) 0.0731(11) 0.0553(9) 0.0079(8) -0.0320(8) 0.0186(9)
O2 0.0473(9) 0.0989(14) 0.0709(11) -0.0111(10) -0.0224(8) 0.0025(9)
N1 0.0233(6) 0.0332(7) 0.0430(8) 0.0007(6) 0.0014(6) -0.0002(5)
N2 0.0509(10) 0.0560(10) 0.0443(9) -0.0157(8) -0.0154(8) 0.0199(8)
C1 0.0233(8) 0.0372(9) 0.0639(12) -0.0022(8) 0.0005(7) -0.0011(7)
C2 0.0293(8) 0.0230(7) 0.0362(8) 0.0007(6) -0.0018(6) -0.0005(6)
C3 0.0405(9) 0.0332(9) 0.0417(9) 0.0025(7) -0.0122(8) -0.0010(7)
C4 0.0601(12) 0.0410(9) 0.0298(8) 0.0055(7) -0.0063(8) -0.0045(9)
C5 0.0491(10) 0.0405(9) 0.0317(8) 0.0026(7) 0.0086(7) -0.0066(8)
C6 0.0292(8) 0.0324(8) 0.0331(8) -0.0009(6) 0.0032(6) -0.0018(6)
C7 0.0280(7) 0.0199(6) 0.0290(8) 0.0003(5) 0.0006(6) 0.0010(6)
C8 0.0278(7) 0.0228(7) 0.0292(7) -0.0007(6) 0.0032(6) 0.0011(6)
C9 0.0309(8) 0.0303(8) 0.0337(8) -0.0001(6) 0.0056(6) -0.0009(6)
C10 0.0289(7) 0.0244(7) 0.0271(7) -0.0039(6) 0.0025(6) 0.0042(6)
C11 0.0333(8) 0.0320(8) 0.0290(8) -0.0011(6) 0.0021(6) -0.0003(7)
C12 0.0299(8) 0.0403(9) 0.0356(8) -0.0103(7) 0.0000(6) 0.0013(7)
C13 0.0401(9) 0.0375(9) 0.0297(8) -0.0116(7) -0.0070(7) 0.0130(7)
C14 0.0528(10) 0.0315(8) 0.0252(7) -0.0018(6) 0.0003(7) 0.0095(7)
C15 0.0376(8) 0.0295(8) 0.0289(8) -0.0010(6) 0.0046(6) 0.0015(7)

loop_
_atom_type_symbol
_atom_type_description
_atom_type_scat_dispersion_real
_atom_type_scat_dispersion_imag
_atom_type_scat_source
C C 0.0033 0.0016 'International Tables Vol C Tables 4.2.6.8 and 6.1.1.4'
H H 0.0000 0.0000 'International Tables Vol C Tables 4.2.6.8 and 6.1.1.4'
N N 0.0061 0.0033 'International Tables Vol C Tables 4.2.6.8 and 6.1.1.4'
O O 0.0106 0.0060 'International Tables Vol C Tables 4.2.6.8 and 6.1.1.4'

loop_
_geom_angle_atom_site_label_1
_geom_angle_atom_site_label_2
_geom_angle_atom_site_label_3
_geom_angle
C9 N1 C2 108.76(13)
C9 N1 C1 126.11(14)
C2 N1 C1 124.80(14)
O2 N2 O1 123.28(17)
O2 N2 C13 118.62(17)
O1 N2 C13 118.10(18)
N1 C1 H1A 109.5
N1 C1 H1B 109.5
H1A C1 H1B 109.5
N1 C1 H1C 109.5
H1A C1 H1C 109.5
H1B C1 H1C 109.5
N1 C2 C3 129.25(15)
N1 C2 C7 108.14(13)
C3 C2 C7 122.61(15)
C4 C3 C2 117.77(16)
C4 C3 H3 121.1
C2 C3 H3 121.1
C3 C4 C5 120.79(16)
C3 C4 H4 119.6
C5 C4 H4 119.6
C6 C5 C4 121.29(16)
C6 C5 H5 119.4
C4 C5 H5 119.4
C5 C6 C7 119.50(15)
C5 C6 H6 120.3
C7 C6 H6 120.3
C6 C7 C2 118.04(14)
C6 C7 C8 135.51(14)
C2 C7 C8 106.44(13)
C9 C8 C7 106.19(13)
C9 C8 C10 125.99(14)
C7 C8 C10 127.81(13)
N1 C9 C8 110.47(14)
N1 C9 H9 124.8
C8 C9 H9 124.8
C11 C10 C15 117.75(14)
C11 C10 C8 121.07(13)
C15 C10 C8 121.18(14)
C12 C11 C10 121.43(15)
C12 C11 H11 119.3
C10 C11 H11 119.3
C13 C12 C11 118.55(16)
C13 C12 H12 120.7
C11 C12 H12 120.7
C14 C13 C12 122.01(15)
C14 C13 N2 119.03(16)
C12 C13 N2 118.96(16)
C13 C14 C15 118.94(15)
C13 C14 H14 120.5
C15 C14 H14 120.5
C14 C15 C10 121.20(15)
C14 C15 H15 119.4
C10 C15 H15 119.4

loop_
_geom_bond_atom_site_label_1
_geom_bond_atom_site_label_2
_geom_bond_distance
O1 N2 1.229(2)
O2 N2 1.223(2)
N1 C9 1.362(2)
N1 C2 1.378(2)
N1 C1 1.455(2)
N2 C13 1.466(2)
C1 H1A 0.9800
C1 H1B 0.9800
C1 H1C 0.9800
C2 C3 1.396(2)
C2 C7 1.409(2)
C3 C4 1.375(3)
C3 H3 0.9500
C4 C5 1.399(3)
C4 H4 0.9500
C5 C6 1.381(2)
C5 H5 0.9500
C6 C7 1.399(2)
C6 H6 0.9500
C7 C8 1.445(2)
C8 C9 1.375(2)
C8 C10 1.460(2)
C9 H9 0.9500
C10 C11 1.402(2)
C10 C15 1.404(2)
C11 C12 1.383(2)
C11 H11 0.9500
C12 C13 1.382(2)
C12 H12 0.9500
C13 C14 1.377(3)
C14 C15 1.381(2)
C14 H14 0.9500
C15 H15 0.9500
